data_7135921
loop_
_publ_author_name
'Roig, Nil'
'Alonso, Mercedes'
'Chaplin, Adrian B.'

_publ_section_title
;
 Vibrational solvatochromism of rhodium pybox carbonyl complexes mediated
 by hydrogen bonding
;
_journal_name_full 'Chemical Communications'
_journal_paper_doi 10.1039/D6CC02481E
_journal_year 2026
_chemical_formula_moiety 'C16 H19 N3 O3 Rh, C H2 Cl2, C32 H12 B F24'
_chemical_formula_sum 'C49 H33 B Cl2 F24 N3 O3 Rh'
_chemical_formula_weight 1352.40
_chemical_melting_point ?
_space_group_crystal_system triclinic
_space_group_IT_number 2
_space_group_name_Hall '-P 1'
_space_group_name_H-M_alt 'P -1'
_atom_sites_solution_hydrogens geom
_atom_sites_solution_primary dual
_atom_sites_solution_secondary difmap
_audit_creation_date 2025-07-24
_audit_creation_method
;
Olex2 1.5
(compiled 2025.05.31 svn.r86d253d1 for OlexSys, GUI svn.r7254)
;
_audit_update_record
;
2026-04-10 deposited with the CCDC.	2026-06-05 downloaded from the CCDC.
;
_cell_angle_alpha 78.8638(8)
_cell_angle_beta 85.9666(9)
_cell_angle_gamma 82.7178(9)
_cell_formula_units_Z 2
_cell_length_a 12.33351(14)
_cell_length_b 12.39365(12)
_cell_length_c 17.62656(17)
_cell_measurement_reflns_used 57703
_cell_measurement_temperature 100(2)
_cell_measurement_theta_max 77.1800
_cell_measurement_theta_min 3.6380
_cell_volume 2619.38(5)
_computing_cell_refinement 'CrysAlisPro 1.171.44.100a (Rigaku OD, 2025)'
_computing_data_collection 'CrysAlisPro system (CCD 44.100a 64-bit (release 20-03-2025))'
_computing_data_reduction 'CrysAlisPro 1.171.44.100a (Rigaku OD, 2025)'
_computing_molecular_graphics 'Olex2 1.5 (Dolomanov et al., 2009)'
_computing_publication_material 'Olex2 1.5 (Dolomanov et al., 2009)'
_computing_structure_refinement 'SHELXL 2018/3 (Sheldrick, 2015)'
_computing_structure_solution 'SHELXT  (Sheldrick, 2015)'
_diffrn_ambient_environment N~2~
_diffrn_ambient_temperature 100(2)
_diffrn_detector 'Hybrid Pixel Array Detector'
_diffrn_detector_area_resol_mean 10.0000
_diffrn_detector_type 'HyPix-Arc 100'
_diffrn_measured_fraction_theta_full 0.994
_diffrn_measured_fraction_theta_max 0.994
_diffrn_measurement_details
;
List of Runs (angles in degrees, time in seconds):

  # Type    Start    End  Width  t~exp~   \w     \q     \k     \f   Frames
#--------------------------------------------------------------------------
  1  \w      7.00  41.00   0.50    0.15    --   38.00  92.00 138.19   68
  2  \w    -58.00 -30.00   0.50    0.15    --   14.00 158.00 146.44   56
  3  \w    -34.00  -7.00   0.50    0.15    --   10.00 117.00 -49.87   54
  4  \w     17.00  43.00   0.50    0.15    --   46.00  90.00-131.15   52
  5  \w     17.00  43.00   0.50    0.15    --   46.00  90.00 -77.02   52
  6  \w     15.00  41.00   0.50    0.15    --   46.00  92.00  -4.48   52
  7  \w     41.00 106.00   0.50    0.15    --  104.61 -94.00 120.00  130
  8  \w     37.00 111.00   0.50    0.15    --  104.61-125.00 150.00  148
  9  \w     37.00 111.00   0.50    0.15    --  104.61-125.00  90.00  148
 10  \w     37.00 111.00   0.50    0.15    --  104.61-125.00  90.00  148
 11  \w     37.00 111.00   0.50    0.15    --  104.61-125.00   0.00  148
 12  \w     37.00 111.00   0.50    0.15    --  104.61-125.00 -60.00  148
 13  \w     37.00 111.00   0.50    0.15    --  104.61-125.00-120.00  148
 14  \w     37.00 111.00   0.50    0.15    --  104.61-125.00 -90.00  148
 15  \w     37.00 111.00   0.50    0.15    --  104.61-125.00 -30.00  148
 16  \w     41.00 106.00   0.50    0.15    --  104.61 -94.00-120.00  130
 17  \w     42.00 109.00   0.50    0.15    --  108.75-115.00 104.72  134
 18  \w     42.00 107.00   0.50    0.15    --  108.75-105.00 170.22  130
 19  \w     43.00 109.00   0.50    0.15    --  108.75-114.00 147.67  132
 20  \w     43.00 109.00   0.50    0.15    --  108.75-114.00 147.67  132
 21  \w     41.00 106.00   0.50    0.15    --  104.61 -94.00   0.00  130
 22  \w     41.00 106.00   0.50    0.15    --  104.61 -94.00 -30.00  130
 23  \w     41.00 106.00   0.50    0.15    --  104.61 -94.00 -90.00  130
 24  \w     41.00 106.00   0.50    0.15    --  104.61 -94.00-180.00  130
 25  \w     35.00  71.00   0.50    0.15    --  104.61 -61.00-180.00   72
 26  \w     41.00 106.00   0.50    0.15    --  104.61 -77.00-180.00  130
 27  \w     35.00  71.00   0.50    0.15    --  104.61 -61.00 -60.00   72
 28  \w     35.00  71.00   0.50    0.15    --  104.61 -61.00 -90.00   72
 29  \w     41.00 106.00   0.50    0.15    --  104.61 -77.00   0.00  130
 30  \w     38.00  85.00   0.50    0.15    --  104.61 -69.00  28.00   94
 31  \w     35.00  71.00   0.50    0.15    --  104.61 -61.00   0.00   72
 32  \w     35.00  71.00   0.50    0.15    --  104.61 -61.00  30.00   72
 33  \w     35.00  71.00   0.50    0.15    --  104.61 -61.00 150.00   72
 34  \w     37.00 172.00   0.50    0.15    --  104.61   0.00  60.00  270
 35  \w     32.00 116.00   0.50    0.15    --   49.41  69.00 160.00  168
 36  \w     87.00 172.00   0.50    0.15    --  104.61  69.00 160.00  170
 37  \w     83.00 168.00   0.50    0.15    --  104.61  77.00 120.00  170
 38  \w     52.00 138.00   0.50    0.15    --   74.00  77.00  78.68  172
 39  \w     83.00 168.00   0.50    0.15    --  104.61  77.00-120.00  170
 40  \w     89.00 174.00   0.50    0.15    --  104.61  61.00 -90.00  170
 41  \w     93.00 178.00   0.50    0.15    --  104.61  45.00 -60.00  170
 42  \w     89.00 174.00   0.50    0.15    --  104.61  61.00 -90.00  170
 43  \w     93.00 178.00   0.50    0.15    --  104.61  45.00-150.00  170
 44  \w     93.00 178.00   0.50    0.15    --  104.61  45.00-150.00  170
 45  \w     93.00 178.00   0.50    0.15    --  104.61  45.00-120.00  170
 46  \w     89.00 178.00   0.50    0.15    --  104.61  30.00   0.00  178
 47  \w     89.00 178.00   0.50    0.15    --  104.61  30.00   0.00  178
 48  \w     89.00 150.00   0.50    0.15    --  104.61  30.00  90.00  122
 49  \w     37.00 172.00   0.50    0.15    --  104.61   0.00  60.00  270
 50  \w    -17.00  67.00   0.50    0.15    --   49.41 -69.00  28.00  168
 51  \w   -101.00 -16.00   0.50    0.15    --  -79.28  77.00   0.00  170
 52  \w   -101.00 -16.00   0.50    0.15    --  -79.28  77.00   0.00  170
 53  \w   -101.00 -16.00   0.50    0.15    --  -79.28  77.00  60.00  170
 54  \w    -85.00 -12.00   0.50    0.15    --  -79.28  69.00 160.00  146
 55  \w    -66.00  18.00   0.50    0.15    --  -48.54  69.00 160.00  168
 56  \w    -71.00 -10.00   0.50    0.15    --  -79.28  61.00 -90.00  122
 57  \w    -51.00  -6.00   0.50    0.15    --  -79.28  45.00 -30.00   90
 58  \w    -51.00  -6.00   0.50    0.15    --  -79.28  45.00-120.00   90
 59  \w    -51.00  -6.00   0.50    0.15    --  -79.28  45.00 -60.00   90
 60  \w    -51.00  -6.00   0.50    0.15    --  -79.28  45.00 -90.00   90
 61  \w    -51.00  -6.00   0.50    0.15    --  -79.28  45.00-150.00   90
 62  \w    -35.00  -4.00   0.50    0.15    --  -79.28  30.00-180.00   62
 63  \w    -35.00  -4.00   0.50    0.15    --  -79.28  30.00  90.00   62
 64  \w    -35.00  -4.00   0.50    0.15    --  -79.28  30.00 150.00   62
 65  \w    -35.00  -4.00   0.50    0.15    --  -79.28  30.00 120.00   62
 66  \w    -35.00  -4.00   0.50    0.15    --  -79.28  30.00   0.00   62
 67  \w     95.00 172.00   0.50    0.15    --  104.61 125.00 120.00  154
 68  \w     95.00 172.00   0.50    0.15    --  104.61 125.00-150.00  154
 69  \w   -138.00 -53.00   0.50    0.15    --  -70.00 -66.00-144.65  170
 70  \w   -134.00 -48.00   0.50    0.15    --  -70.00 -76.00 -64.27  172
 71  \w   -146.00 -61.00   0.50    0.15    --  -79.28 -69.00  28.00  170
 72  \w   -115.00 -31.00   0.50    0.15    --  -48.54 -69.00  28.00  168
;
_diffrn_measurement_device 'four-circle diffractometer'
_diffrn_measurement_device_type 'Rigaku Oxford Diffraction: XtaLAB Synergy, Dualflex, HyPix-Arc 100'
_diffrn_measurement_method '\w scans'
_diffrn_orient_matrix_type 'CrysAlisPro convention (1999,Acta A55,543-557)'
_diffrn_orient_matrix_UB_11 -0.1013876000
_diffrn_orient_matrix_UB_12 -0.0627668000
_diffrn_orient_matrix_UB_13 0.0066445000
_diffrn_orient_matrix_UB_21 0.0452042000
_diffrn_orient_matrix_UB_22 -0.0528646000
_diffrn_orient_matrix_UB_23 -0.0697402000
_diffrn_orient_matrix_UB_31 0.0597442000
_diffrn_orient_matrix_UB_32 -0.0976370000
_diffrn_orient_matrix_UB_33 0.0551776000
_diffrn_radiation_monochromator mirror
_diffrn_radiation_probe x-ray
_diffrn_radiation_type 'Cu K\a'
_diffrn_radiation_wavelength 1.54184
_diffrn_reflns_av_R_equivalents 0.0463
_diffrn_reflns_av_unetI/netI 0.0226
_diffrn_reflns_Laue_measured_fraction_full 0.994
_diffrn_reflns_Laue_measured_fraction_max 0.994
_diffrn_reflns_limit_h_max 15
_diffrn_reflns_limit_h_min -15
_diffrn_reflns_limit_k_max 15
_diffrn_reflns_limit_k_min -15
_diffrn_reflns_limit_l_max 21
_diffrn_reflns_limit_l_min -22
_diffrn_reflns_number 85266
_diffrn_reflns_point_group_measured_fraction_full 0.994
_diffrn_reflns_point_group_measured_fraction_max 0.994
_diffrn_reflns_theta_full 74.502
_diffrn_reflns_theta_max 74.502
_diffrn_reflns_theta_min 6.403
_diffrn_source 'micro-focus sealed X-ray tube'
_diffrn_source_type 'PhotonJet (Cu) X-ray Source'
_exptl_absorpt_coefficient_mu 4.782
_exptl_absorpt_correction_T_max 1.000
_exptl_absorpt_correction_T_min 0.297
_exptl_absorpt_correction_type gaussian
_exptl_absorpt_process_details
;
CrysAlisPro 1.171.44.100a (Rigaku Oxford Diffraction, 2025)
Numerical absorption correction based on gaussian integration over
a multifaceted crystal model
Empirical absorption correction using spherical harmonics,
implemented in SCALE3 ABSPACK scaling algorithm.
;
_exptl_crystal_colour purple
_exptl_crystal_density_diffrn 1.715
_exptl_crystal_density_meas ?
_exptl_crystal_description block
_exptl_crystal_F_000 1344
_exptl_crystal_size_max 0.261
_exptl_crystal_size_mid 0.185
_exptl_crystal_size_min 0.173
_refine_diff_density_max 0.826
_refine_diff_density_min -1.532
_refine_diff_density_rms 0.088
_refine_ls_extinction_method none
_refine_ls_goodness_of_fit_ref 1.062
_refine_ls_hydrogen_treatment constr
_refine_ls_matrix_type full
_refine_ls_number_parameters 759
_refine_ls_number_reflns 10659
_refine_ls_number_restraints 146
_refine_ls_restrained_S_all 1.058
_refine_ls_R_factor_all 0.0381
_refine_ls_R_factor_gt 0.0370
_refine_ls_shift/su_max 0.004
_refine_ls_shift/su_mean 0.000
_refine_ls_structure_factor_coef Fsqd
_refine_ls_weighting_details 'w=1/[\s^2^(Fo^2^)+(0.0617P)^2^+3.2237P] where P=(Fo^2^+2Fc^2^)/3'
_refine_ls_weighting_scheme calc
_refine_ls_wR_factor_gt 0.1032
_refine_ls_wR_factor_ref 0.1040
_reflns_Friedel_coverage 0.000
_reflns_number_gt 10212
_reflns_number_total 10659
_reflns_threshold_expression 'I > 2\s(I)'
_cod_data_source_file d6cc02481e7.cif
_cod_data_source_block 0779abc25h
_cod_depositor_comments
;
The following automatic conversions were performed:

data item '_chemical_melting_point' value 'not measured' was changed
to '?' -- the value is undefined or not given.

data item '_exptl_crystal_density_meas' value 'not measured' was
changed to '?' -- the value is perceived as not measured.

Automatic conversion script
Id: cif_fix_values 8170 2020-07-09 18:12:32Z antanas 
;
_cod_database_code 7135921
_shelx_shelxl_version_number 2018/3
_shelx_space_group_comment
;
The symmetry employed for this shelxl refinement is uniquely defined
by the following loop, which should always be used as a source of
symmetry information in preference to the above space-group names.
They are only intended as comments.
;
_olex2_refinement_description
;
1. Fixed Uiso
 At 1.2 times of:
  All C(H) groups, All C(H,H) groups
 At 1.5 times of:
  All C(H,H,H) groups
2. Restrained distances
 Cl2-C90 \\sim Cl2-C90A
 with sigma of 0.01
 Cl1A-C90A \\sim Cl1-C90
 with sigma of 0.01
3. Uiso/Uaniso restraints and constraints
F1 \\sim F2 \\sim F3 \\sim F4 \\sim F5 \\sim F6 \\sim F7 \\sim F8 \\sim F9
\\sim F10 \\sim F11 \\sim F12 \\sim F13 \\sim F14 \\sim F15 \\sim F16 \\sim F17
\\sim F18 \\sim F19 \\sim F20 \\sim F21 \\sim F22 \\sim F23 \\sim F24: within
2A with sigma of 0.01 and sigma for terminal atoms of 0.02 within 2A
Uanis(F1) \\sim Ueq, Uanis(F2) \\sim Ueq, Uanis(F3) \\sim Ueq, Uanis(F4) \\sim
Ueq, Uanis(F5) \\sim Ueq, Uanis(F6) \\sim Ueq, Uanis(F7) \\sim Ueq, Uanis(F8)
\\sim Ueq, Uanis(F9) \\sim Ueq, Uanis(F10) \\sim Ueq, Uanis(F11) \\sim Ueq,
Uanis(F12) \\sim Ueq, Uanis(F13) \\sim Ueq, Uanis(F14) \\sim Ueq, Uanis(F15)
\\sim Ueq, Uanis(F16) \\sim Ueq, Uanis(F17) \\sim Ueq, Uanis(F18) \\sim Ueq,
Uanis(F19) \\sim Ueq, Uanis(F20) \\sim Ueq, Uanis(F21) \\sim Ueq, Uanis(F22)
\\sim Ueq, Uanis(F23) \\sim Ueq, Uanis(F24) \\sim Ueq: with sigma of 0.01 and
sigma for terminal atoms of 0.02
Uanis(C90) = Uanis(C90A)
Uanis(Cl1A) = Uanis(Cl1)
4. Others
 Sof(Cl1A)=Sof(C90A)=Sof(H90C)=Sof(H90D)=1-FVAR(1)
 Sof(Cl1)=Sof(C90)=Sof(H90A)=Sof(H90B)=FVAR(1)
5.a Secondary CH2 refined with riding coordinates:
 C28(H28A,H28B), C34(H34A,H34B), C90(H90A,H90B), C90A(H90C,H90D)
5.b Aromatic/amide H refined with riding coordinates:
 C22(H22), C23(H23), C24(H24), C202(H202), C204(H204), C206(H206), C210(H210),
 C212(H212), C214(H214), C218(H218), C220(H220), C222(H222), C226(H226),
 C228(H228), C230(H230)
5.c Idealised Me refined as rotating group:
 C30(H30A,H30B,H30C), C31(H31A,H31B,H31C), C36(H36A,H36B,H36C), C37(H37A,H37B,
 H37C)
;
_olex2_submission_special_instructions 'No special instructions were received'
_oxdiff_exptl_absorpt_empirical_details
;
Empirical correction (ABSPACK) includes:
- Absorption correction using spherical harmonics
- Frame scaling
;
_oxdiff_exptl_absorpt_empirical_full_max 38.629
_oxdiff_exptl_absorpt_empirical_full_min 0.714

loop_
_space_group_symop_operation_xyz
'x, y, z'
'-x, -y, -z'

loop_
_atom_site_label
_atom_site_type_symbol
_atom_site_fract_x
_atom_site_fract_y
_atom_site_fract_z
_atom_site_U_iso_or_equiv
_atom_site_adp_type
_atom_site_occupancy
_atom_site_site_symmetry_order
_atom_site_calc_flag
_atom_site_refinement_flags_posn
_atom_site_refinement_flags_adp
_atom_site_refinement_flags_occupancy
_atom_site_disorder_assembly
_atom_site_disorder_group
Rh1 Rh 1.09112(2) -0.02711(2) 0.30982(2) 0.01663(7) Uani 1 1 d . . . . .
O5 O 1.20636(18) -0.17939(18) 0.43939(12) 0.0383(5) Uani 1 1 d . . . . .
O27 O 0.82372(14) -0.11508(14) 0.22122(11) 0.0241(4) Uani 1 1 d . . . . .
O33 O 1.19485(15) 0.27396(14) 0.21943(11) 0.0268(4) Uani 1 1 d . . . . .
N2 N 0.96931(16) -0.11542(16) 0.29146(11) 0.0187(4) Uani 1 1 d . . . . .
N3 N 1.17898(16) 0.10584(17) 0.29180(12) 0.0202(4) Uani 1 1 d . . . . .
N20 N 1.00510(16) 0.08083(15) 0.22905(11) 0.0169(4) Uani 1 1 d . . . . .
C4 C 1.1641(2) -0.1227(2) 0.38921(15) 0.0239(5) Uani 1 1 d . . . . .
C21 C 0.91525(19) 0.0522(2) 0.20352(14) 0.0204(5) Uani 1 1 d . . . . .
C22 C 0.8505(2) 0.1263(2) 0.15105(15) 0.0260(5) Uani 1 1 d . . . . .
H22 H 0.786789 0.105951 0.132699 0.031 Uiso 1 1 calc R U . . .
C23 C 0.8825(2) 0.2316(2) 0.12644(15) 0.0287(6) Uani 1 1 d . . . . .
H23 H 0.839545 0.284304 0.090786 0.034 Uiso 1 1 calc R U . . .
C24 C 0.9756(2) 0.2613(2) 0.15279(15) 0.0254(5) Uani 1 1 d . . . . .
H24 H 0.996964 0.333469 0.136118 0.031 Uiso 1 1 calc R U . . .
C25 C 1.0368(2) 0.18174(19) 0.20450(14) 0.0202(5) Uani 1 1 d . . . . .
C26 C 0.90219(19) -0.0630(2) 0.24036(13) 0.0188(4) Uani 1 1 d . . . . .
C28 C 0.8284(2) -0.2193(2) 0.27763(15) 0.0253(5) Uani 1 1 d . . . . .
H28A H 0.822143 -0.282306 0.251823 0.030 Uiso 1 1 calc R U . . .
H28B H 0.768584 -0.216039 0.317951 0.030 Uiso 1 1 calc R U . . .
C29 C 0.9415(2) -0.23131(19) 0.31340(14) 0.0210(5) Uani 1 1 d . . . . .
C30 C 1.0275(2) -0.3056(2) 0.27498(16) 0.0280(5) Uani 1 1 d . . . . .
H30A H 1.011323 -0.382476 0.289362 0.042 Uiso 1 1 calc R U . . .
H30B H 1.099952 -0.299739 0.292247 0.042 Uiso 1 1 calc R U . . .
H30C H 1.026378 -0.282188 0.218631 0.042 Uiso 1 1 calc R U . . .
C31 C 0.9338(2) -0.2676(2) 0.40102(15) 0.0266(5) Uani 1 1 d . . . . .
H31A H 0.880765 -0.215284 0.423502 0.040 Uiso 1 1 calc R U . . .
H31B H 1.005709 -0.269105 0.421842 0.040 Uiso 1 1 calc R U . . .
H31C H 0.909997 -0.341709 0.414110 0.040 Uiso 1 1 calc R U . . .
C32 C 1.1399(2) 0.1879(2) 0.24046(15) 0.0217(5) Uani 1 1 d . . . . .
C34 C 1.2839(2) 0.2548(2) 0.27345(18) 0.0311(6) Uani 1 1 d . . . . .
H34A H 1.268910 0.303490 0.312272 0.037 Uiso 1 1 calc R U . . .
H34B H 1.354447 0.269335 0.245264 0.037 Uiso 1 1 calc R U . . .
C35 C 1.2872(2) 0.1314(2) 0.31301(16) 0.0253(5) Uani 1 1 d . . . . .
C36 C 1.2929(2) 0.1147(2) 0.40026(17) 0.0316(6) Uani 1 1 d . . . . .
H36A H 1.229821 0.157757 0.421445 0.047 Uiso 1 1 calc R U . . .
H36B H 1.360584 0.139532 0.413007 0.047 Uiso 1 1 calc R U . . .
H36C H 1.291986 0.036019 0.422691 0.047 Uiso 1 1 calc R U . . .
C37 C 1.3770(2) 0.0583(2) 0.27710(19) 0.0329(6) Uani 1 1 d . . . . .
H37A H 1.368828 -0.019693 0.297726 0.049 Uiso 1 1 calc R U . . .
H37B H 1.448610 0.074575 0.289662 0.049 Uiso 1 1 calc R U . . .
H37C H 1.371301 0.072970 0.220773 0.049 Uiso 1 1 calc R U . . .
Cl1 Cl 0.08839(8) 0.91343(8) 0.07059(6) 0.0515(3) Uani 0.915(2) 1 d D . P A 1
Cl1A Cl 0.0544(8) 1.0117(9) 0.0138(6) 0.0515(3) Uani 0.085(2) 1 d D . P A 2
Cl2 Cl 0.23853(8) 1.06473(7) 0.09471(5) 0.0483(2) Uani 1 1 d D . . . .
C90 C 0.2114(3) 0.9287(3) 0.1097(2) 0.0356(7) Uani 0.915(2) 1 d D . P A 1
H90A H 0.207763 0.898977 0.165987 0.043 Uiso 0.915(2) 1 calc R U P A 1
H90B H 0.272344 0.884471 0.085984 0.043 Uiso 0.915(2) 1 calc R U P A 1
C90A C 0.158(2) 0.9656(14) 0.0804(17) 0.0356(7) Uani 0.085(2) 1 d D . P A 2
H90C H 0.123118 0.934699 0.130933 0.043 Uiso 0.085(2) 1 calc R U P A 2
H90D H 0.206361 0.904459 0.062652 0.043 Uiso 0.085(2) 1 calc R U P A 2
F1 F 0.93397(13) 0.52188(13) 0.07233(10) 0.0327(4) Uani 1 1 d . U . . .
F2 F 0.86758(13) 0.64380(15) -0.02152(9) 0.0340(4) Uani 1 1 d . U . . .
F3 F 0.96709(13) 0.69064(14) 0.05891(11) 0.0356(4) Uani 1 1 d . U . . .
F4 F 0.64713(16) 0.97565(13) 0.08045(11) 0.0453(5) Uani 1 1 d . U . . .
F5 F 0.49051(16) 0.91227(14) 0.09778(13) 0.0481(5) Uani 1 1 d . U . . .
F6 F 0.57416(15) 0.93712(13) 0.19353(10) 0.0356(4) Uani 1 1 d . U . . .
F7 F 0.63303(14) 0.23272(16) 0.05586(11) 0.0415(4) Uani 1 1 d . U . . .
F8 F 0.47341(17) 0.17881(14) 0.06892(12) 0.0478(5) Uani 1 1 d . U . . .
F9 F 0.51391(17) 0.30108(15) -0.02728(10) 0.0414(4) Uani 1 1 d . U . . .
F10 F 0.21066(15) 0.57485(15) 0.03160(10) 0.0396(4) Uani 1 1 d . U . . .
F11 F 0.15554(13) 0.51896(15) 0.14850(12) 0.0429(4) Uani 1 1 d . U . . .
F12 F 0.23408(14) 0.66634(14) 0.11937(12) 0.0409(4) Uani 1 1 d . U . . .
F13 F 0.95749(13) 0.42894(15) 0.41359(11) 0.0372(4) Uani 1 1 d . U . . .
F14 F 1.02232(13) 0.38871(17) 0.30608(10) 0.0384(4) Uani 1 1 d . U . . .
F15 F 1.02669(14) 0.26259(15) 0.40740(13) 0.0454(5) Uani 1 1 d . U . . .
F16 F 0.77152(16) 0.00606(14) 0.40500(14) 0.0501(5) Uani 1 1 d . U . . .
F17 F 0.60211(15) 0.07127(14) 0.41161(11) 0.0417(4) Uani 1 1 d . U . . .
F18 F 0.67877(17) 0.04435(14) 0.30411(10) 0.0424(4) Uani 1 1 d . U . . .
F19 F 0.62852(14) 0.77209(15) 0.43608(10) 0.0374(4) Uani 1 1 d . U . . .
F20 F 0.46297(16) 0.84909(13) 0.43096(11) 0.0408(4) Uani 1 1 d . U . . .
F21 F 0.51592(15) 0.73799(13) 0.53360(9) 0.0329(4) Uani 1 1 d . U . . .
F22 F 0.24719(13) 0.46719(14) 0.53165(9) 0.0308(3) Uani 1 1 d . U . . .
F23 F 0.16885(13) 0.55947(15) 0.43107(11) 0.0400(4) Uani 1 1 d . U . . .
F24 F 0.24342(14) 0.39340(15) 0.43145(11) 0.0393(4) Uani 1 1 d . U . . .
C201 C 0.64754(18) 0.59257(19) 0.20082(13) 0.0163(4) Uani 1 1 d . . . . .
C202 C 0.74301(18) 0.57009(18) 0.15572(13) 0.0160(4) Uani 1 1 d . . . . .
H202 H 0.777804 0.496250 0.161558 0.019 Uiso 1 1 calc R U . . .
C203 C 0.78840(18) 0.65290(19) 0.10253(13) 0.0172(4) Uani 1 1 d . . . . .
C204 C 0.74045(19) 0.76214(19) 0.09230(13) 0.0194(4) Uani 1 1 d . . . . .
H204 H 0.772368 0.818742 0.056921 0.023 Uiso 1 1 calc R U . . .
C205 C 0.64477(19) 0.78631(19) 0.13514(13) 0.0184(4) Uani 1 1 d . . . . .
C206 C 0.59947(18) 0.70328(19) 0.18772(13) 0.0172(4) Uani 1 1 d . . . . .
H206 H 0.533493 0.722074 0.215877 0.021 Uiso 1 1 calc R U . . .
C207 C 0.8892(2) 0.6267(2) 0.05417(14) 0.0217(5) Uani 1 1 d . . . . .
C208 C 0.5892(2) 0.9023(2) 0.12604(15) 0.0241(5) Uani 1 1 d . . . . .
C209 C 0.50956(18) 0.45618(18) 0.19739(13) 0.0159(4) Uani 1 1 d . . . . .
C210 C 0.54699(18) 0.37585(19) 0.15261(13) 0.0175(4) Uani 1 1 d . . . . .
H210 H 0.616055 0.333575 0.162383 0.021 Uiso 1 1 calc R U . . .
C211 C 0.48586(19) 0.35612(19) 0.09413(13) 0.0183(4) Uani 1 1 d . . . . .
C212 C 0.3847(2) 0.4162(2) 0.07744(14) 0.0206(5) Uani 1 1 d . . . . .
H212 H 0.343051 0.402749 0.037604 0.025 Uiso 1 1 calc R U . . .
C213 C 0.34639(19) 0.49676(19) 0.12100(14) 0.0195(5) Uani 1 1 d . . . . .
C214 C 0.40727(18) 0.51608(18) 0.17950(13) 0.0181(4) Uani 1 1 d . . . . .
H214 H 0.378714 0.571578 0.208274 0.022 Uiso 1 1 calc R U . . .
C215 C 0.5263(2) 0.2672(2) 0.04866(14) 0.0223(5) Uani 1 1 d . . . . .
C216 C 0.2369(2) 0.5638(2) 0.10515(15) 0.0239(5) Uani 1 1 d . . . . .
C217 C 0.67644(18) 0.39163(19) 0.29672(13) 0.0160(4) Uani 1 1 d . . . . .
C218 C 0.77950(19) 0.40985(19) 0.31762(13) 0.0179(4) Uani 1 1 d . . . . .
H218 H 0.799032 0.483178 0.307281 0.021 Uiso 1 1 calc R U . . .
C219 C 0.85419(19) 0.3240(2) 0.35305(13) 0.0193(5) Uani 1 1 d . . . . .
C220 C 0.8292(2) 0.2154(2) 0.37027(13) 0.0204(5) Uani 1 1 d . . . . .
H220 H 0.880350 0.156719 0.393750 0.024 Uiso 1 1 calc R U . . .
C221 C 0.7266(2) 0.19566(19) 0.35192(13) 0.0197(5) Uani 1 1 d . . . . .
C222 C 0.65238(19) 0.28206(19) 0.31629(13) 0.0178(4) Uani 1 1 d . . . . .
H222 H 0.582762 0.265772 0.304878 0.021 Uiso 1 1 calc R U . . .
C223 C 0.9640(2) 0.3502(2) 0.37092(15) 0.0230(5) Uani 1 1 d . . . . .
C224 C 0.6950(2) 0.0799(2) 0.36913(15) 0.0241(5) Uani 1 1 d . . . . .
C225 C 0.51608(18) 0.53923(18) 0.32901(13) 0.0164(4) Uani 1 1 d . . . . .
C226 C 0.54969(18) 0.62145(19) 0.36364(13) 0.0172(4) Uani 1 1 d . . . . .
H226 H 0.615081 0.652350 0.344316 0.021 Uiso 1 1 calc R U . . .
C227 C 0.49047(19) 0.65929(19) 0.42538(13) 0.0181(4) Uani 1 1 d . . . . .
C228 C 0.39564(19) 0.61519(19) 0.45645(13) 0.0193(4) Uani 1 1 d . . . . .
H228 H 0.355300 0.640718 0.498747 0.023 Uiso 1 1 calc R U . . .
C229 C 0.36147(19) 0.53254(19) 0.42380(13) 0.0183(4) Uani 1 1 d . . . . .
C230 C 0.42036(19) 0.49558(19) 0.36123(13) 0.0176(4) Uani 1 1 d . . . . .
H230 H 0.394690 0.439223 0.339957 0.021 Uiso 1 1 calc R U . . .
C231 C 0.5245(2) 0.7540(2) 0.45629(14) 0.0211(5) Uani 1 1 d . . . . .
C232 C 0.2562(2) 0.4883(2) 0.45405(14) 0.0218(5) Uani 1 1 d . . . . .
B200 B 0.5876(2) 0.4936(2) 0.25734(15) 0.0156(5) Uani 1 1 d . . . . .

loop_
_atom_site_aniso_label
_atom_site_aniso_U_11
_atom_site_aniso_U_22
_atom_site_aniso_U_33
_atom_site_aniso_U_23
_atom_site_aniso_U_13
_atom_site_aniso_U_12
Rh1 0.01572(10) 0.01472(10) 0.01872(10) -0.00120(7) -0.00230(6) -0.00109(6)
O5 0.0389(11) 0.0371(11) 0.0354(11) 0.0046(9) -0.0155(9) -0.0009(9)
O27 0.0212(8) 0.0223(8) 0.0298(9) -0.0046(7) -0.0060(7) -0.0043(7)
O33 0.0240(9) 0.0180(8) 0.0381(10) -0.0045(7) 0.0055(8) -0.0066(7)
N2 0.0186(9) 0.0162(9) 0.0202(9) -0.0020(7) -0.0003(7) -0.0011(7)
N3 0.0152(9) 0.0203(10) 0.0263(10) -0.0079(8) 0.0014(8) -0.0030(7)
N20 0.0177(9) 0.0134(9) 0.0178(9) -0.0006(7) 0.0010(7) 0.0007(7)
C4 0.0234(12) 0.0228(12) 0.0241(12) 0.0002(10) -0.0050(10) -0.0024(10)
C21 0.0194(11) 0.0204(11) 0.0206(11) -0.0039(9) 0.0001(9) 0.0006(9)
C22 0.0251(12) 0.0253(12) 0.0258(12) -0.0014(10) -0.0062(10) 0.0016(10)
C23 0.0298(14) 0.0259(13) 0.0248(13) 0.0042(10) -0.0032(10) 0.0057(10)
C24 0.0279(13) 0.0196(12) 0.0249(12) 0.0010(10) 0.0050(10) 0.0008(10)
C25 0.0205(11) 0.0153(10) 0.0233(11) -0.0031(9) 0.0044(9) -0.0004(9)
C26 0.0165(11) 0.0209(11) 0.0197(11) -0.0058(9) -0.0005(8) -0.0013(9)
C28 0.0253(13) 0.0220(12) 0.0296(13) -0.0033(10) -0.0031(10) -0.0076(10)
C29 0.0218(12) 0.0161(11) 0.0253(12) -0.0031(9) -0.0003(9) -0.0046(9)
C30 0.0327(14) 0.0178(11) 0.0327(14) -0.0059(10) 0.0013(11) -0.0003(10)
C31 0.0283(13) 0.0235(12) 0.0265(13) 0.0009(10) 0.0012(10) -0.0070(10)
C32 0.0200(11) 0.0168(11) 0.0280(12) -0.0062(9) 0.0060(9) -0.0023(9)
C34 0.0265(13) 0.0274(13) 0.0418(16) -0.0090(12) 0.0021(11) -0.0104(11)
C35 0.0172(11) 0.0257(12) 0.0359(14) -0.0106(11) 0.0013(10) -0.0076(9)
C36 0.0268(13) 0.0355(15) 0.0368(15) -0.0139(12) -0.0050(11) -0.0072(11)
C37 0.0199(12) 0.0353(15) 0.0461(17) -0.0157(13) 0.0017(11) -0.0028(11)
Cl1 0.0468(5) 0.0508(5) 0.0582(6) -0.0154(4) -0.0136(4) 0.0038(4)
Cl1A 0.0468(5) 0.0508(5) 0.0582(6) -0.0154(4) -0.0136(4) 0.0038(4)
Cl2 0.0593(5) 0.0440(4) 0.0390(4) -0.0056(3) 0.0032(4) -0.0019(4)
C90 0.0282(16) 0.0364(17) 0.0420(18) -0.0097(14) -0.0115(13) 0.0060(13)
C90A 0.0282(16) 0.0364(17) 0.0420(18) -0.0097(14) -0.0115(13) 0.0060(13)
F1 0.0288(8) 0.0234(7) 0.0377(9) 0.0016(6) 0.0132(7) 0.0089(6)
F2 0.0313(8) 0.0465(10) 0.0198(7) -0.0042(7) 0.0064(6) 0.0048(7)
F3 0.0189(7) 0.0367(9) 0.0531(10) -0.0134(8) 0.0085(7) -0.0080(6)
F4 0.0555(11) 0.0169(8) 0.0527(11) 0.0047(7) 0.0217(9) 0.0070(7)
F5 0.0418(10) 0.0284(9) 0.0756(14) -0.0157(9) -0.0335(10) 0.0168(7)
F6 0.0458(10) 0.0264(8) 0.0342(9) -0.0145(7) -0.0004(7) 0.0100(7)
F7 0.0274(8) 0.0534(11) 0.0506(11) -0.0354(9) -0.0103(7) 0.0137(7)
F8 0.0572(12) 0.0250(8) 0.0646(13) -0.0205(8) 0.0238(10) -0.0144(8)
F9 0.0626(12) 0.0378(9) 0.0236(8) -0.0134(7) -0.0095(8) 0.0104(8)
F10 0.0384(9) 0.0431(10) 0.0340(9) -0.0061(7) -0.0188(7) 0.0160(8)
F11 0.0184(8) 0.0405(10) 0.0593(12) 0.0103(8) 0.0005(7) 0.0051(7)
F12 0.0334(9) 0.0241(8) 0.0666(12) -0.0154(8) -0.0196(8) 0.0117(7)
F13 0.0216(8) 0.0502(10) 0.0492(10) -0.0339(9) -0.0038(7) -0.0002(7)
F14 0.0219(8) 0.0629(12) 0.0336(9) -0.0134(8) 0.0048(6) -0.0136(8)
F15 0.0289(9) 0.0339(9) 0.0710(13) 0.0001(9) -0.0270(9) 0.0039(7)
F16 0.0429(10) 0.0206(8) 0.0808(15) 0.0096(9) -0.0219(10) 0.0004(7)
F17 0.0443(10) 0.0243(8) 0.0545(11) -0.0092(7) 0.0265(8) -0.0094(7)
F18 0.0679(13) 0.0293(8) 0.0350(9) -0.0135(7) 0.0070(8) -0.0175(8)
F19 0.0310(8) 0.0461(10) 0.0451(10) -0.0283(8) 0.0118(7) -0.0193(7)
F20 0.0522(11) 0.0179(7) 0.0537(11) -0.0092(7) -0.0185(9) 0.0032(7)
F21 0.0500(10) 0.0320(8) 0.0209(7) -0.0109(6) 0.0023(7) -0.0138(7)
F22 0.0255(8) 0.0448(9) 0.0220(7) -0.0038(7) 0.0050(6) -0.0106(7)
F23 0.0158(7) 0.0465(10) 0.0497(10) 0.0092(8) -0.0026(7) 0.0001(7)
F24 0.0366(9) 0.0428(10) 0.0476(10) -0.0255(8) 0.0193(8) -0.0239(8)
C201 0.0155(10) 0.0182(11) 0.0157(10) -0.0046(8) -0.0034(8) -0.0006(8)
C202 0.0152(10) 0.0146(10) 0.0178(10) -0.0032(8) -0.0026(8) 0.0006(8)
C203 0.0153(10) 0.0185(11) 0.0172(10) -0.0032(8) -0.0008(8) 0.0000(8)
C204 0.0219(11) 0.0179(11) 0.0170(11) -0.0007(8) -0.0003(9) -0.0015(9)
C205 0.0192(11) 0.0166(11) 0.0194(11) -0.0048(9) -0.0034(9) 0.0022(8)
C206 0.0149(10) 0.0194(11) 0.0170(10) -0.0049(8) -0.0015(8) 0.0020(8)
C207 0.0197(11) 0.0198(11) 0.0228(12) -0.0001(9) 0.0021(9) 0.0006(9)
C208 0.0265(13) 0.0191(11) 0.0251(12) -0.0038(9) -0.0009(10) 0.0028(9)
C209 0.0149(10) 0.0153(10) 0.0166(10) -0.0008(8) -0.0009(8) -0.0019(8)
C210 0.0146(10) 0.0176(10) 0.0198(11) -0.0028(9) -0.0010(8) 0.0000(8)
C211 0.0194(11) 0.0170(10) 0.0182(11) -0.0030(8) -0.0004(9) -0.0013(9)
C212 0.0205(11) 0.0207(11) 0.0207(11) -0.0025(9) -0.0059(9) -0.0029(9)
C213 0.0168(11) 0.0181(11) 0.0218(11) -0.0010(9) -0.0029(9) 0.0017(9)
C214 0.0173(11) 0.0160(10) 0.0202(11) -0.0029(9) -0.0008(8) 0.0003(8)
C215 0.0222(12) 0.0225(12) 0.0229(12) -0.0067(9) -0.0049(9) 0.0006(9)
C216 0.0217(12) 0.0202(11) 0.0282(13) -0.0022(10) -0.0069(10) 0.0031(9)
C217 0.0150(10) 0.0183(11) 0.0142(10) -0.0042(8) 0.0015(8) 0.0008(8)
C218 0.0182(11) 0.0185(11) 0.0170(10) -0.0048(8) -0.0006(8) 0.0005(8)
C219 0.0167(11) 0.0233(12) 0.0178(11) -0.0057(9) -0.0006(8) 0.0009(9)
C220 0.0216(11) 0.0209(11) 0.0168(11) -0.0028(9) -0.0018(9) 0.0035(9)
C221 0.0234(12) 0.0179(11) 0.0170(10) -0.0032(9) 0.0018(9) -0.0007(9)
C222 0.0160(10) 0.0202(11) 0.0173(10) -0.0048(9) 0.0004(8) -0.0015(8)
C223 0.0191(11) 0.0252(12) 0.0251(12) -0.0085(10) -0.0027(9) 0.0031(9)
C224 0.0255(12) 0.0189(11) 0.0258(12) -0.0025(9) 0.0013(10) 0.0008(9)
C225 0.0151(10) 0.0161(10) 0.0166(10) -0.0020(8) -0.0016(8) 0.0020(8)
C226 0.0157(10) 0.0178(10) 0.0174(10) -0.0024(8) -0.0001(8) -0.0013(8)
C227 0.0191(11) 0.0161(10) 0.0188(11) -0.0040(8) -0.0020(9) 0.0005(8)
C228 0.0196(11) 0.0203(11) 0.0172(11) -0.0047(9) 0.0004(8) 0.0019(9)
C229 0.0160(10) 0.0189(11) 0.0187(11) -0.0012(9) -0.0008(8) 0.0000(8)
C230 0.0175(11) 0.0175(10) 0.0177(11) -0.0035(8) -0.0011(8) -0.0004(8)
C231 0.0236(12) 0.0202(11) 0.0199(11) -0.0054(9) 0.0005(9) -0.0017(9)
C232 0.0188(11) 0.0245(12) 0.0218(12) -0.0052(9) 0.0020(9) -0.0022(9)
B200 0.0129(11) 0.0169(11) 0.0169(11) -0.0040(9) -0.0002(9) 0.0004(9)

loop_
_atom_type_symbol
_atom_type_description
_atom_type_scat_dispersion_real
_atom_type_scat_dispersion_imag
_atom_type_scat_source
C C 0.0181 0.0091 'International Tables Vol C Tables 4.2.6.8 and 6.1.1.4'
H H 0.0000 0.0000 'International Tables Vol C Tables 4.2.6.8 and 6.1.1.4'
B B 0.0090 0.0039 'International Tables Vol C Tables 4.2.6.8 and 6.1.1.4'
Cl Cl 0.3639 0.7018 'International Tables Vol C Tables 4.2.6.8 and 6.1.1.4'
F F 0.0727 0.0534 'International Tables Vol C Tables 4.2.6.8 and 6.1.1.4'
N N 0.0311 0.0180 'International Tables Vol C Tables 4.2.6.8 and 6.1.1.4'
O O 0.0492 0.0322 'International Tables Vol C Tables 4.2.6.8 and 6.1.1.4'
Rh Rh 0.0927 3.6045 'International Tables Vol C Tables 4.2.6.8 and 6.1.1.4'

loop_
_exptl_crystal_face_index_h
_exptl_crystal_face_index_k
_exptl_crystal_face_index_l
_exptl_crystal_face_perp_dist
4 -6 -1 0.0813
1 0 11 0.0500
-4 6 0 0.1045
1 -6 5 0.0668
8 1 4 0.1160
2 7 -4 0.0984
-7 0 -5 0.1154
-1 -2 1 0.0922
1 -4 -10 0.0786
6 6 -1 0.0847
4 3 -8 0.0699
3 3 11 0.0539
-2 -8 -2 0.0805
-6 4 -2 0.0863
0 8 0 0.0999
5 6 7 0.0757

loop_
_geom_angle_atom_site_label_1
_geom_angle_atom_site_label_2
_geom_angle_atom_site_label_3
_geom_angle
_geom_angle_site_symmetry_1
_geom_angle_site_symmetry_3
_geom_angle_publ_flag
N2 Rh1 N3 155.83(8) . . ?
N20 Rh1 N2 77.74(8) . . ?
N20 Rh1 N3 78.12(8) . . ?
C4 Rh1 N2 102.15(10) . . ?
C4 Rh1 N3 102.02(10) . . ?
C4 Rh1 N20 176.14(9) . . ?
C26 O27 C28 104.54(18) . . ?
C32 O33 C34 104.9(2) . . ?
C26 N2 Rh1 114.15(16) . . ?
C26 N2 C29 107.50(19) . . ?
C29 N2 Rh1 137.82(15) . . ?
C32 N3 Rh1 113.91(16) . . ?
C32 N3 C35 107.7(2) . . ?
C35 N3 Rh1 137.72(17) . . ?
C21 N20 Rh1 119.51(16) . . ?
C21 N20 C25 121.4(2) . . ?
C25 N20 Rh1 119.02(16) . . ?
O5 C4 Rh1 177.7(3) . . ?
N20 C21 C22 121.3(2) . . ?
N20 C21 C26 108.8(2) . . ?
C22 C21 C26 129.9(2) . . ?
C21 C22 H22 121.3 . . ?
C21 C22 C23 117.3(2) . . ?
C23 C22 H22 121.3 . . ?
C22 C23 H23 119.3 . . ?
C24 C23 C22 121.4(2) . . ?
C24 C23 H23 119.3 . . ?
C23 C24 H24 121.2 . . ?
C23 C24 C25 117.6(2) . . ?
C25 C24 H24 121.2 . . ?
N20 C25 C24 120.9(2) . . ?
N20 C25 C32 109.2(2) . . ?
C24 C25 C32 129.9(2) . . ?
O27 C26 C21 121.4(2) . . ?
N2 C26 O27 118.8(2) . . ?
N2 C26 C21 119.7(2) . . ?
O27 C28 H28A 110.8 . . ?
O27 C28 H28B 110.8 . . ?
O27 C28 C29 104.88(19) . . ?
H28A C28 H28B 108.8 . . ?
C29 C28 H28A 110.8 . . ?
C29 C28 H28B 110.8 . . ?
N2 C29 C28 100.78(18) . . ?
N2 C29 C30 108.1(2) . . ?
N2 C29 C31 110.91(19) . . ?
C30 C29 C28 112.3(2) . . ?
C31 C29 C28 111.9(2) . . ?
C31 C29 C30 112.2(2) . . ?
C29 C30 H30A 109.5 . . ?
C29 C30 H30B 109.5 . . ?
C29 C30 H30C 109.5 . . ?
H30A C30 H30B 109.5 . . ?
H30A C30 H30C 109.5 . . ?
H30B C30 H30C 109.5 . . ?
C29 C31 H31A 109.5 . . ?
C29 C31 H31B 109.5 . . ?
C29 C31 H31C 109.5 . . ?
H31A C31 H31B 109.5 . . ?
H31A C31 H31C 109.5 . . ?
H31B C31 H31C 109.5 . . ?
O33 C32 C25 121.3(2) . . ?
N3 C32 O33 119.1(2) . . ?
N3 C32 C25 119.6(2) . . ?
O33 C34 H34A 110.7 . . ?
O33 C34 H34B 110.7 . . ?
O33 C34 C35 105.3(2) . . ?
H34A C34 H34B 108.8 . . ?
C35 C34 H34A 110.7 . . ?
C35 C34 H34B 110.7 . . ?
N3 C35 C34 100.6(2) . . ?
N3 C35 C36 110.5(2) . . ?
N3 C35 C37 108.2(2) . . ?
C36 C35 C34 112.5(2) . . ?
C36 C35 C37 112.2(2) . . ?
C37 C35 C34 112.1(2) . . ?
C35 C36 H36A 109.5 . . ?
C35 C36 H36B 109.5 . . ?
C35 C36 H36C 109.5 . . ?
H36A C36 H36B 109.5 . . ?
H36A C36 H36C 109.5 . . ?
H36B C36 H36C 109.5 . . ?
C35 C37 H37A 109.5 . . ?
C35 C37 H37B 109.5 . . ?
C35 C37 H37C 109.5 . . ?
H37A C37 H37B 109.5 . . ?
H37A C37 H37C 109.5 . . ?
H37B C37 H37C 109.5 . . ?
Cl1A Cl1A C90A 145.6(13) 2_575 . ?
Cl1 C90 H90A 109.0 . . ?
Cl1 C90 H90B 109.0 . . ?
Cl2 C90 Cl1 112.93(18) . . ?
Cl2 C90 H90A 109.0 . . ?
Cl2 C90 H90B 109.0 . . ?
H90A C90 H90B 107.8 . . ?
Cl1A C90A H90C 108.3 . . ?
Cl1A C90A H90D 108.3 . . ?
Cl2 C90A Cl1A 116.1(9) . . ?
Cl2 C90A H90C 108.3 . . ?
Cl2 C90A H90D 108.3 . . ?
H90C C90A H90D 107.4 . . ?
C202 C201 C206 115.7(2) . . ?
C202 C201 B200 121.93(19) . . ?
C206 C201 B200 122.0(2) . . ?
C201 C202 H202 119.0 . . ?
C203 C202 C201 122.0(2) . . ?
C203 C202 H202 119.0 . . ?
C202 C203 C207 121.0(2) . . ?
C204 C203 C202 121.0(2) . . ?
C204 C203 C207 118.0(2) . . ?
C203 C204 H204 120.9 . . ?
C205 C204 C203 118.2(2) . . ?
C205 C204 H204 120.9 . . ?
C204 C205 C206 120.5(2) . . ?
C204 C205 C208 120.5(2) . . ?
C206 C205 C208 118.9(2) . . ?
C201 C206 H206 118.7 . . ?
C205 C206 C201 122.6(2) . . ?
C205 C206 H206 118.7 . . ?
F1 C207 F2 106.1(2) . . ?
F1 C207 F3 107.1(2) . . ?
F1 C207 C203 113.5(2) . . ?
F2 C207 C203 111.2(2) . . ?
F3 C207 F2 105.9(2) . . ?
F3 C207 C203 112.5(2) . . ?
F4 C208 C205 112.8(2) . . ?
F5 C208 F4 108.0(2) . . ?
F5 C208 F6 106.1(2) . . ?
F5 C208 C205 112.3(2) . . ?
F6 C208 F4 105.2(2) . . ?
F6 C208 C205 111.9(2) . . ?
C210 C209 C214 116.0(2) . . ?
C210 C209 B200 122.51(19) . . ?
C214 C209 B200 120.7(2) . . ?
C209 C210 H210 119.0 . . ?
C211 C210 C209 121.9(2) . . ?
C211 C210 H210 119.0 . . ?
C210 C211 C215 120.9(2) . . ?
C212 C211 C210 121.1(2) . . ?
C212 C211 C215 118.0(2) . . ?
C211 C212 H212 121.1 . . ?
C211 C212 C213 117.8(2) . . ?
C213 C212 H212 121.1 . . ?
C212 C213 C216 119.7(2) . . ?
C214 C213 C212 121.0(2) . . ?
C214 C213 C216 119.3(2) . . ?
C209 C214 H214 119.0 . . ?
C213 C214 C209 122.1(2) . . ?
C213 C214 H214 119.0 . . ?
F7 C215 C211 113.0(2) . . ?
F8 C215 F7 107.1(2) . . ?
F8 C215 F9 105.8(2) . . ?
F8 C215 C211 112.5(2) . . ?
F9 C215 F7 105.5(2) . . ?
F9 C215 C211 112.4(2) . . ?
F10 C216 F12 106.5(2) . . ?
F10 C216 C213 112.5(2) . . ?
F11 C216 F10 106.5(2) . . ?
F11 C216 F12 106.2(2) . . ?
F11 C216 C213 112.6(2) . . ?
F12 C216 C213 112.1(2) . . ?
C218 C217 B200 122.0(2) . . ?
C222 C217 C218 115.4(2) . . ?
C222 C217 B200 122.5(2) . . ?
C217 C218 H218 118.9 . . ?
C219 C218 C217 122.3(2) . . ?
C219 C218 H218 118.9 . . ?
C218 C219 C223 118.8(2) . . ?
C220 C219 C218 121.2(2) . . ?
C220 C219 C223 120.1(2) . . ?
C219 C220 H220 121.2 . . ?
C221 C220 C219 117.6(2) . . ?
C221 C220 H220 121.2 . . ?
C220 C221 C222 120.8(2) . . ?
C220 C221 C224 120.0(2) . . ?
C222 C221 C224 119.1(2) . . ?
C217 C222 H222 118.7 . . ?
C221 C222 C217 122.7(2) . . ?
C221 C222 H222 118.7 . . ?
F13 C223 F14 105.1(2) . . ?
F13 C223 C219 113.1(2) . . ?
F14 C223 C219 111.7(2) . . ?
F15 C223 F13 107.3(2) . . ?
F15 C223 F14 105.5(2) . . ?
F15 C223 C219 113.4(2) . . ?
F16 C224 F18 105.5(2) . . ?
F16 C224 C221 113.1(2) . . ?
F17 C224 F16 107.7(2) . . ?
F17 C224 F18 105.5(2) . . ?
F17 C224 C221 113.0(2) . . ?
F18 C224 C221 111.5(2) . . ?
C226 C225 B200 121.8(2) . . ?
C230 C225 C226 116.0(2) . . ?
C230 C225 B200 122.1(2) . . ?
C225 C226 H226 118.9 . . ?
C227 C226 C225 122.2(2) . . ?
C227 C226 H226 118.9 . . ?
C226 C227 C231 120.3(2) . . ?
C228 C227 C226 120.9(2) . . ?
C228 C227 C231 118.7(2) . . ?
C227 C228 H228 121.0 . . ?
C227 C228 C229 117.9(2) . . ?
C229 C228 H228 121.0 . . ?
C228 C229 C230 121.0(2) . . ?
C228 C229 C232 118.5(2) . . ?
C230 C229 C232 120.4(2) . . ?
C225 C230 H230 119.1 . . ?
C229 C230 C225 121.9(2) . . ?
C229 C230 H230 119.1 . . ?
F19 C231 C227 113.1(2) . . ?
F20 C231 F19 106.3(2) . . ?
F20 C231 F21 106.3(2) . . ?
F20 C231 C227 112.0(2) . . ?
F21 C231 F19 106.3(2) . . ?
F21 C231 C227 112.3(2) . . ?
F22 C232 F24 106.1(2) . . ?
F22 C232 C229 112.4(2) . . ?
F23 C232 F22 105.8(2) . . ?
F23 C232 F24 106.3(2) . . ?
F23 C232 C229 112.3(2) . . ?
F24 C232 C229 113.2(2) . . ?
C201 B200 C209 102.17(17) . . ?
C217 B200 C201 112.08(18) . . ?
C217 B200 C209 112.78(18) . . ?
C225 B200 C201 111.40(18) . . ?
C225 B200 C209 112.07(18) . . ?
C225 B200 C217 106.47(18) . . ?

loop_
_geom_bond_atom_site_label_1
_geom_bond_atom_site_label_2
_geom_bond_distance
_geom_bond_site_symmetry_2
_geom_bond_publ_flag
Rh1 N2 2.045(2) . ?
Rh1 N3 2.047(2) . ?
Rh1 N20 2.0147(19) . ?
Rh1 C4 1.855(2) . ?
O5 C4 1.131(3) . ?
O27 C26 1.325(3) . ?
O27 C28 1.467(3) . ?
O33 C32 1.315(3) . ?
O33 C34 1.471(3) . ?
N2 C26 1.289(3) . ?
N2 C29 1.491(3) . ?
N3 C32 1.291(3) . ?
N3 C35 1.498(3) . ?
N20 C21 1.337(3) . ?
N20 C25 1.340(3) . ?
C21 C22 1.388(3) . ?
C21 C26 1.473(3) . ?
C22 H22 0.9500 . ?
C22 C23 1.391(4) . ?
C23 H23 0.9500 . ?
C23 C24 1.386(4) . ?
C24 H24 0.9500 . ?
C24 C25 1.391(4) . ?
C25 C32 1.477(3) . ?
C28 H28A 0.9900 . ?
C28 H28B 0.9900 . ?
C28 C29 1.550(3) . ?
C29 C30 1.524(3) . ?
C29 C31 1.523(3) . ?
C30 H30A 0.9800 . ?
C30 H30B 0.9800 . ?
C30 H30C 0.9800 . ?
C31 H31A 0.9800 . ?
C31 H31B 0.9800 . ?
C31 H31C 0.9800 . ?
C34 H34A 0.9900 . ?
C34 H34B 0.9900 . ?
C34 C35 1.551(4) . ?
C35 C36 1.517(4) . ?
C35 C37 1.522(4) . ?
C36 H36A 0.9800 . ?
C36 H36B 0.9800 . ?
C36 H36C 0.9800 . ?
C37 H37A 0.9800 . ?
C37 H37B 0.9800 . ?
C37 H37C 0.9800 . ?
Cl1 C90 1.755(3) . ?
Cl1A Cl1A 1.54(2) 2_575 ?
Cl1A C90A 1.761(11) . ?
Cl2 C90 1.727(4) . ?
Cl2 C90A 1.740(10) . ?
C90 H90A 0.9900 . ?
C90 H90B 0.9900 . ?
C90A H90C 0.9900 . ?
C90A H90D 0.9900 . ?
F1 C207 1.333(3) . ?
F2 C207 1.350(3) . ?
F3 C207 1.336(3) . ?
F4 C208 1.336(3) . ?
F5 C208 1.330(3) . ?
F6 C208 1.335(3) . ?
F7 C215 1.338(3) . ?
F8 C215 1.323(3) . ?
F9 C215 1.337(3) . ?
F10 C216 1.335(3) . ?
F11 C216 1.330(3) . ?
F12 C216 1.338(3) . ?
F13 C223 1.334(3) . ?
F14 C223 1.346(3) . ?
F15 C223 1.333(3) . ?
F16 C224 1.330(3) . ?
F17 C224 1.328(3) . ?
F18 C224 1.340(3) . ?
F19 C231 1.342(3) . ?
F20 C231 1.335(3) . ?
F21 C231 1.337(3) . ?
F22 C232 1.341(3) . ?
F23 C232 1.336(3) . ?
F24 C232 1.343(3) . ?
C201 C202 1.402(3) . ?
C201 C206 1.406(3) . ?
C201 B200 1.642(3) . ?
C202 H202 0.9500 . ?
C202 C203 1.395(3) . ?
C203 C204 1.390(3) . ?
C203 C207 1.495(3) . ?
C204 H204 0.9500 . ?
C204 C205 1.387(3) . ?
C205 C206 1.391(3) . ?
C205 C208 1.497(3) . ?
C206 H206 0.9500 . ?
C209 C210 1.401(3) . ?
C209 C214 1.404(3) . ?
C209 B200 1.645(3) . ?
C210 H210 0.9500 . ?
C210 C211 1.394(3) . ?
C211 C212 1.389(3) . ?
C211 C215 1.501(3) . ?
C212 H212 0.9500 . ?
C212 C213 1.391(3) . ?
C213 C214 1.391(3) . ?
C213 C216 1.507(3) . ?
C214 H214 0.9500 . ?
C217 C218 1.405(3) . ?
C217 C222 1.399(3) . ?
C217 B200 1.642(3) . ?
C218 H218 0.9500 . ?
C218 C219 1.395(3) . ?
C219 C220 1.390(3) . ?
C219 C223 1.500(3) . ?
C220 H220 0.9500 . ?
C220 C221 1.390(3) . ?
C221 C222 1.397(3) . ?
C221 C224 1.504(3) . ?
C222 H222 0.9500 . ?
C225 C226 1.402(3) . ?
C225 C230 1.399(3) . ?
C225 B200 1.639(3) . ?
C226 H226 0.9500 . ?
C226 C227 1.391(3) . ?
C227 C228 1.387(3) . ?
C227 C231 1.502(3) . ?
C228 H228 0.9500 . ?
C228 C229 1.389(3) . ?
C229 C230 1.397(3) . ?
C229 C232 1.497(3) . ?
C230 H230 0.9500 . ?

loop_
_geom_torsion_atom_site_label_1
_geom_torsion_atom_site_label_2
_geom_torsion_atom_site_label_3
_geom_torsion_atom_site_label_4
_geom_torsion
_geom_torsion_site_symmetry_1
_geom_torsion_site_symmetry_2
_geom_torsion_site_symmetry_3
_geom_torsion_site_symmetry_4
_geom_torsion_publ_flag
Rh1 N2 C26 O27 176.44(16) . . . . ?
Rh1 N2 C26 C21 -2.4(3) . . . . ?
Rh1 N2 C29 C28 176.09(18) . . . . ?
Rh1 N2 C29 C30 -66.0(3) . . . . ?
Rh1 N2 C29 C31 57.5(3) . . . . ?
Rh1 N3 C32 O33 -174.26(17) . . . . ?
Rh1 N3 C32 C25 3.5(3) . . . . ?
Rh1 N3 C35 C34 -179.95(19) . . . . ?
Rh1 N3 C35 C36 -60.8(3) . . . . ?
Rh1 N3 C35 C37 62.4(3) . . . . ?
Rh1 N20 C21 C22 176.46(18) . . . . ?
Rh1 N20 C21 C26 -3.1(3) . . . . ?
Rh1 N20 C25 C24 -175.60(18) . . . . ?
Rh1 N20 C25 C32 4.7(2) . . . . ?
O27 C28 C29 N2 17.9(2) . . . . ?
O27 C28 C29 C30 -96.9(2) . . . . ?
O27 C28 C29 C31 135.8(2) . . . . ?
O33 C34 C35 N3 -15.1(3) . . . . ?
O33 C34 C35 C36 -132.8(2) . . . . ?
O33 C34 C35 C37 99.7(2) . . . . ?
N20 C21 C22 C23 -0.3(4) . . . . ?
N20 C21 C26 O27 -175.2(2) . . . . ?
N20 C21 C26 N2 3.6(3) . . . . ?
N20 C25 C32 O33 172.4(2) . . . . ?
N20 C25 C32 N3 -5.3(3) . . . . ?
C21 N20 C25 C24 1.5(3) . . . . ?
C21 N20 C25 C32 -178.2(2) . . . . ?
C21 C22 C23 C24 0.4(4) . . . . ?
C22 C21 C26 O27 5.2(4) . . . . ?
C22 C21 C26 N2 -175.9(2) . . . . ?
C22 C23 C24 C25 0.4(4) . . . . ?
C23 C24 C25 N20 -1.4(4) . . . . ?
C23 C24 C25 C32 178.2(2) . . . . ?
C24 C25 C32 O33 -7.3(4) . . . . ?
C24 C25 C32 N3 175.0(2) . . . . ?
C25 N20 C21 C22 -0.7(4) . . . . ?
C25 N20 C21 C26 179.7(2) . . . . ?
C26 O27 C28 C29 -16.7(2) . . . . ?
C26 N2 C29 C28 -13.3(2) . . . . ?
C26 N2 C29 C30 104.7(2) . . . . ?
C26 N2 C29 C31 -131.9(2) . . . . ?
C26 C21 C22 C23 179.2(2) . . . . ?
C28 O27 C26 N2 9.1(3) . . . . ?
C28 O27 C26 C21 -172.1(2) . . . . ?
C29 N2 C26 O27 3.3(3) . . . . ?
C29 N2 C26 C21 -175.6(2) . . . . ?
C32 O33 C34 C35 14.5(3) . . . . ?
C32 N3 C35 C34 10.9(3) . . . . ?
C32 N3 C35 C36 130.0(2) . . . . ?
C32 N3 C35 C37 -106.8(2) . . . . ?
C34 O33 C32 N3 -8.3(3) . . . . ?
C34 O33 C32 C25 174.0(2) . . . . ?
C35 N3 C32 O33 -2.2(3) . . . . ?
C35 N3 C32 C25 175.6(2) . . . . ?
Cl1A Cl1A C90A Cl2 -159.8(18) 2_575 . . . ?
C201 C202 C203 C204 0.3(3) . . . . ?
C201 C202 C203 C207 -179.0(2) . . . . ?
C202 C201 C206 C205 -1.8(3) . . . . ?
C202 C201 B200 C209 -85.5(2) . . . . ?
C202 C201 B200 C217 35.5(3) . . . . ?
C202 C201 B200 C225 154.7(2) . . . . ?
C202 C203 C204 C205 -1.4(3) . . . . ?
C202 C203 C207 F1 -5.7(3) . . . . ?
C202 C203 C207 F2 113.9(2) . . . . ?
C202 C203 C207 F3 -127.5(2) . . . . ?
C203 C204 C205 C206 1.0(3) . . . . ?
C203 C204 C205 C208 -179.6(2) . . . . ?
C204 C203 C207 F1 175.0(2) . . . . ?
C204 C203 C207 F2 -65.4(3) . . . . ?
C204 C203 C207 F3 53.2(3) . . . . ?
C204 C205 C206 C201 0.6(4) . . . . ?
C204 C205 C208 F4 -6.4(3) . . . . ?
C204 C205 C208 F5 115.9(3) . . . . ?
C204 C205 C208 F6 -124.9(2) . . . . ?
C206 C201 C202 C203 1.3(3) . . . . ?
C206 C201 B200 C209 86.9(2) . . . . ?
C206 C201 B200 C217 -152.1(2) . . . . ?
C206 C201 B200 C225 -33.0(3) . . . . ?
C206 C205 C208 F4 173.0(2) . . . . ?
C206 C205 C208 F5 -64.6(3) . . . . ?
C206 C205 C208 F6 54.6(3) . . . . ?
C207 C203 C204 C205 177.9(2) . . . . ?
C208 C205 C206 C201 -178.8(2) . . . . ?
C209 C210 C211 C212 0.3(4) . . . . ?
C209 C210 C211 C215 -178.1(2) . . . . ?
C210 C209 C214 C213 0.2(3) . . . . ?
C210 C209 B200 C201 87.7(2) . . . . ?
C210 C209 B200 C217 -32.8(3) . . . . ?
C210 C209 B200 C225 -152.9(2) . . . . ?
C210 C211 C212 C213 0.0(4) . . . . ?
C210 C211 C215 F7 -16.3(3) . . . . ?
C210 C211 C215 F8 105.2(3) . . . . ?
C210 C211 C215 F9 -135.5(2) . . . . ?
C211 C212 C213 C214 -0.3(4) . . . . ?
C211 C212 C213 C216 -179.8(2) . . . . ?
C212 C211 C215 F7 165.2(2) . . . . ?
C212 C211 C215 F8 -73.3(3) . . . . ?
C212 C211 C215 F9 46.0(3) . . . . ?
C212 C213 C214 C209 0.1(4) . . . . ?
C212 C213 C216 F10 -28.5(3) . . . . ?
C212 C213 C216 F11 91.8(3) . . . . ?
C212 C213 C216 F12 -148.5(2) . . . . ?
C214 C209 C210 C211 -0.4(3) . . . . ?
C214 C209 B200 C201 -82.0(2) . . . . ?
C214 C209 B200 C217 157.5(2) . . . . ?
C214 C209 B200 C225 37.3(3) . . . . ?
C214 C213 C216 F10 151.9(2) . . . . ?
C214 C213 C216 F11 -87.8(3) . . . . ?
C214 C213 C216 F12 32.0(3) . . . . ?
C215 C211 C212 C213 178.5(2) . . . . ?
C216 C213 C214 C209 179.7(2) . . . . ?
C217 C218 C219 C220 -0.8(4) . . . . ?
C217 C218 C219 C223 177.9(2) . . . . ?
C218 C217 C222 C221 -2.0(3) . . . . ?
C218 C217 B200 C201 34.1(3) . . . . ?
C218 C217 B200 C209 148.8(2) . . . . ?
C218 C217 B200 C225 -87.9(2) . . . . ?
C218 C219 C220 C221 -0.9(3) . . . . ?
C218 C219 C223 F13 54.9(3) . . . . ?
C218 C219 C223 F14 -63.4(3) . . . . ?
C218 C219 C223 F15 177.5(2) . . . . ?
C219 C220 C221 C222 1.0(3) . . . . ?
C219 C220 C221 C224 179.9(2) . . . . ?
C220 C219 C223 F13 -126.4(2) . . . . ?
C220 C219 C223 F14 115.2(2) . . . . ?
C220 C219 C223 F15 -3.8(3) . . . . ?
C220 C221 C222 C217 0.4(4) . . . . ?
C220 C221 C224 F16 2.8(3) . . . . ?
C220 C221 C224 F17 125.5(3) . . . . ?
C220 C221 C224 F18 -115.8(3) . . . . ?
C222 C217 C218 C219 2.1(3) . . . . ?
C222 C217 B200 C201 -150.1(2) . . . . ?
C222 C217 B200 C209 -35.4(3) . . . . ?
C222 C217 B200 C225 87.9(2) . . . . ?
C222 C221 C224 F16 -178.2(2) . . . . ?
C222 C221 C224 F17 -55.5(3) . . . . ?
C222 C221 C224 F18 63.1(3) . . . . ?
C223 C219 C220 C221 -179.5(2) . . . . ?
C224 C221 C222 C217 -178.5(2) . . . . ?
C225 C226 C227 C228 1.2(3) . . . . ?
C225 C226 C227 C231 -174.9(2) . . . . ?
C226 C225 C230 C229 0.5(3) . . . . ?
C226 C225 B200 C201 -34.4(3) . . . . ?
C226 C225 B200 C209 -148.2(2) . . . . ?
C226 C225 B200 C217 88.0(2) . . . . ?
C226 C227 C228 C229 -0.3(3) . . . . ?
C226 C227 C231 F19 -18.9(3) . . . . ?
C226 C227 C231 F20 101.2(3) . . . . ?
C226 C227 C231 F21 -139.3(2) . . . . ?
C227 C228 C229 C230 -0.5(3) . . . . ?
C227 C228 C229 C232 -176.9(2) . . . . ?
C228 C227 C231 F19 164.9(2) . . . . ?
C228 C227 C231 F20 -75.0(3) . . . . ?
C228 C227 C231 F21 44.5(3) . . . . ?
C228 C229 C230 C225 0.4(3) . . . . ?
C228 C229 C232 F22 -45.5(3) . . . . ?
C228 C229 C232 F23 73.7(3) . . . . ?
C228 C229 C232 F24 -165.8(2) . . . . ?
C230 C225 C226 C227 -1.3(3) . . . . ?
C230 C225 B200 C201 148.1(2) . . . . ?
C230 C225 B200 C209 34.4(3) . . . . ?
C230 C225 B200 C217 -89.4(2) . . . . ?
C230 C229 C232 F22 138.1(2) . . . . ?
C230 C229 C232 F23 -102.7(3) . . . . ?
C230 C229 C232 F24 17.8(3) . . . . ?
C231 C227 C228 C229 175.9(2) . . . . ?
C232 C229 C230 C225 176.7(2) . . . . ?
B200 C201 C202 C203 174.1(2) . . . . ?
B200 C201 C206 C205 -174.5(2) . . . . ?
B200 C209 C210 C211 -170.6(2) . . . . ?
B200 C209 C214 C213 170.5(2) . . . . ?
B200 C217 C218 C219 178.2(2) . . . . ?
B200 C217 C222 C221 -178.0(2) . . . . ?
B200 C225 C226 C227 -178.8(2) . . . . ?
B200 C225 C230 C229 178.1(2) . . . . ?

loop_
_exptl_oxdiff_crystal_face_indexfrac_h
_exptl_oxdiff_crystal_face_indexfrac_k
_exptl_oxdiff_crystal_face_indexfrac_l
_exptl_oxdiff_crystal_face_x
_exptl_oxdiff_crystal_face_y
_exptl_oxdiff_crystal_face_z
4.0446 -6.3708 -1.4176 -0.0196 0.6185 0.7854
0.7910 -0.4405 11.0874 0.0211 -0.7142 0.7020
-4.0539 6.2746 -0.1442 0.0162 -0.5049 -0.8628
1.1336 -6.1179 5.2205 0.3038 0.0106 0.9531
7.6068 1.3018 4.3051 -0.8243 -0.0252 0.5649
1.8869 6.8730 -3.6837 -0.6472 -0.0211 -0.7616
-7.2944 -0.0828 -4.9738 0.7117 0.0215 -0.7022
-0.9847 -1.9812 1.0177 0.2309 -0.0108 0.1908
1.4379 -3.8028 -10.4535 0.0234 0.9951 -0.1196
5.8932 5.7585 -0.8581 -0.9646 0.0218 -0.2575
3.6575 3.3795 -7.9544 -0.6358 0.5414 -0.5504
2.5834 2.9961 10.9792 -0.3770 -0.8073 0.4676
-1.6610 -8.0137 -2.3088 0.6561 0.5096 0.5558
-6.4681 3.5785 -1.8481 0.4189 -0.3527 -0.8378
0.3235 7.7986 -0.4568 -0.5253 -0.3658 -0.7673
4.9226 5.7774 7.0429 -0.8149 -0.5741 0.1186
